data_4034121
loop_
_publ_author_name
'Zhou, Ni-Ni'
'Ning, Si-Si'
'Tong, Xiao-Juan'
'Luo, Ting-Ting'
'Yang, Jin'
'Li, Lin-Qiang'
'Fan, Ming-Jin'
'Yang, De-Suo'
'Zhu, Hai-Tao'

_publ_section_title
;
 Br\/onsted-Acid-Catalyzed Synthesis of 3-Alkoxy and 3-Sulfamido Indanones
 via a Tandem Cyclization.
;
_journal_issue 13
_journal_name_full 'The Journal of organic chemistry'
_journal_page_first 8497
_journal_page_last 8508
_journal_paper_doi 10.1021/acs.joc.9b00791
_journal_volume 84
_journal_year 2019
_chemical_formula_moiety 'C29 H22 O2'
_chemical_formula_sum 'C29 H22 O2'
_chemical_formula_weight 402.47
_space_group_crystal_system monoclinic
_space_group_IT_number 14
_space_group_name_Hall '-P 2ybc'
_space_group_name_H-M_alt 'P 1 21/c 1'
_atom_sites_solution_hydrogens geom
_atom_sites_solution_primary direct
_atom_sites_solution_secondary difmap
_audit_creation_date 2018-04-23
_audit_creation_method
;
Olex2 1.2
(compiled 2017.03.28 svn.r3405 for OlexSys, GUI svn.r5337)
;
_cell_angle_alpha 90.00
_cell_angle_beta 104.025(9)
_cell_angle_gamma 90.00
_cell_formula_units_Z 4
_cell_length_a 11.2893(8)
_cell_length_b 9.7656(7)
_cell_length_c 20.2278(18)
_cell_measurement_reflns_used 1638
_cell_measurement_temperature 291.40(10)
_cell_measurement_theta_max 24.6350
_cell_measurement_theta_min 3.7310
_cell_volume 2163.6(3)
_computing_cell_refinement
;
CrysAlisPro, Agilent Technologies,
Version 1.171.37.33 (release 27-03-2014 CrysAlis171 .NET)
(compiled Mar 27 2014,17:12:48)
;
_computing_data_collection
;
CrysAlisPro, Agilent Technologies,
Version 1.171.37.33 (release 27-03-2014 CrysAlis171 .NET)
(compiled Mar 27 2014,17:12:48)
;
_computing_data_reduction
;
CrysAlisPro, Agilent Technologies,
Version 1.171.37.33 (release 27-03-2014 CrysAlis171 .NET)
(compiled Mar 27 2014,17:12:48)
;
_computing_molecular_graphics 'Olex2 (Dolomanov et al., 2009)'
_computing_publication_material 'Olex2 (Dolomanov et al., 2009)'
_computing_structure_refinement 'ShelXL (Sheldrick, 2015)'
_computing_structure_solution 'ShelXS (Sheldrick, 2008)'
_diffrn_ambient_environment air
_diffrn_ambient_temperature 291.40(10)
_diffrn_detector 'CCD plate'
_diffrn_detector_area_resol_mean 16.0733
_diffrn_detector_type Eos
_diffrn_measured_fraction_theta_full 0.997
_diffrn_measured_fraction_theta_max 0.997
_diffrn_measurement_details
;
#__ type_ start__ end____ width___ exp.time_
  1 omega  -38.00   98.50   1.5000    5.0000
omega____ theta____ kappa____ phi______ frames
    -       22.7867   19.0000  -60.0000 91

#__ type_ start__ end____ width___ exp.time_
  2 omega   20.00   45.50   1.5000    5.0000
omega____ theta____ kappa____ phi______ frames
    -      -19.4273    0.0000 -120.0000 17

#__ type_ start__ end____ width___ exp.time_
  3 omega   47.00   96.50   1.5000    5.0000
omega____ theta____ kappa____ phi______ frames
    -       22.7867  178.0000 -180.0000 33

#__ type_ start__ end____ width___ exp.time_
  4 omega   75.00  105.00   1.5000    5.0000
omega____ theta____ kappa____ phi______ frames
    -       22.7867 -178.0000  -60.0000 20
;
_diffrn_measurement_device 'four-circle diffractometer'
_diffrn_measurement_device_type 'SuperNova, Dual, Cu at zero, Eos'
_diffrn_measurement_method '\w scans'
_diffrn_orient_matrix_UB_11 -0.0437238000
_diffrn_orient_matrix_UB_12 0.0124406000
_diffrn_orient_matrix_UB_13 -0.0310901000
_diffrn_orient_matrix_UB_21 -0.0308755000
_diffrn_orient_matrix_UB_22 -0.0612237000
_diffrn_orient_matrix_UB_23 0.0045115000
_diffrn_orient_matrix_UB_31 -0.0364748000
_diffrn_orient_matrix_UB_32 0.0370112000
_diffrn_orient_matrix_UB_33 0.0178786000
_diffrn_radiation_monochromator mirror
_diffrn_radiation_probe x-ray
_diffrn_radiation_type MoK\a
_diffrn_radiation_wavelength 0.71073
_diffrn_reflns_av_R_equivalents 0.0390
_diffrn_reflns_av_unetI/netI 0.0691
_diffrn_reflns_limit_h_max 13
_diffrn_reflns_limit_h_min -13
_diffrn_reflns_limit_k_max 10
_diffrn_reflns_limit_k_min -12
_diffrn_reflns_limit_l_max 24
_diffrn_reflns_limit_l_min -24
_diffrn_reflns_number 8200
_diffrn_reflns_theta_full 26.02
_diffrn_reflns_theta_max 26.02
_diffrn_reflns_theta_min 3.72
_diffrn_source 'SuperNova (Mo) X-ray Source'
_exptl_absorpt_coefficient_mu 0.076
_exptl_absorpt_correction_T_max 1.00000
_exptl_absorpt_correction_T_min 0.93170
_exptl_absorpt_correction_type multi-scan
_exptl_absorpt_process_details
;
CrysAlisPro, Agilent Technologies,
Version 1.171.37.33 (release 27-03-2014 CrysAlis171 .NET)
(compiled Mar 27 2014,17:12:48)
Empirical absorption correction using spherical harmonics,
 implemented in SCALE3 ABSPACK scaling algorithm.
;
_exptl_crystal_colour 'clear light colourless'
_exptl_crystal_colour_lustre clear
_exptl_crystal_colour_modifier light
_exptl_crystal_colour_primary colourless
_exptl_crystal_density_diffrn 1.236
_exptl_crystal_density_method 'not measured'
_exptl_crystal_description block
_exptl_crystal_F_000 848
_exptl_crystal_size_max 0.22
_exptl_crystal_size_mid 0.15
_exptl_crystal_size_min 0.14
_refine_diff_density_max 0.273
_refine_diff_density_min -0.270
_refine_diff_density_rms 0.057
_refine_ls_extinction_method none
_refine_ls_goodness_of_fit_ref 1.062
_refine_ls_hydrogen_treatment constr
_refine_ls_matrix_type full
_refine_ls_number_parameters 280
_refine_ls_number_reflns 4247
_refine_ls_number_restraints 0
_refine_ls_restrained_S_all 1.062
_refine_ls_R_factor_all 0.1094
_refine_ls_R_factor_gt 0.0649
_refine_ls_shift/su_max 0.000
_refine_ls_shift/su_mean 0.000
_refine_ls_structure_factor_coef Fsqd
_refine_ls_weighting_details 'calc w=1/[\s^2^(Fo^2^)+(0.0579P)^2^+0.4225P] where P=(Fo^2^+2Fc^2^)/3'
_refine_ls_weighting_scheme calc
_refine_ls_wR_factor_gt 0.1411
_refine_ls_wR_factor_ref 0.1768
_reflns_number_gt 2567
_reflns_number_total 4247
_reflns_threshold_expression >2sigma(I)
_cod_data_source_file jo9b00791_si_002.cif
_cod_data_source_block wj_1
_cod_database_code 4034121
_reflns_odcompleteness_completeness 99.57
_reflns_odcompleteness_iscentric 1
_reflns_odcompleteness_theta 26.32
_olex2_refinement_description
;
1. Fixed Uiso
 At 1.2 times of:
  All C(H) groups, All C(H,H) groups
2.a Ternary CH refined with riding coordinates:
 C8(H8)
2.b Secondary CH2 refined with riding coordinates:
 C23(H23A,H23B)
2.c Aromatic/amide H refined with riding coordinates:
 C3(H3), C4(H4), C5(H5), C6(H6), C12(H12), C13(H13), C14(H14), C15(H15),
 C16(H16), C18(H18), C19(H19), C20(H20), C21(H21), C22(H22), C25(H25), C26(H26),
  C27(H27), C28(H28), C29(H29)
;
_olex2_date_sample_data_collection 2018-04-10
_olex2_submission_special_instructions 'No special instructions were received'

loop_
_space_group_symop_id
_space_group_symop_operation_xyz
1 'x, y, z'
2 '-x, y+1/2, -z+1/2'
3 '-x, -y, -z'
4 'x, -y-1/2, z-1/2'

loop_
_atom_site_label
_atom_site_type_symbol
_atom_site_fract_x
_atom_site_fract_y
_atom_site_fract_z
_atom_site_U_iso_or_equiv
_atom_site_adp_type
_atom_site_occupancy
_atom_site_calc_flag
_atom_site_refinement_flags_posn
O1 O 0.65628(17) -0.14841(18) 0.02070(9) 0.0554(5) Uani 1 d .
O2 O 0.68952(15) 0.31600(18) 0.10163(8) 0.0500(5) Uani 1 d .
C1 C 0.6550(2) -0.0432(3) 0.05291(12) 0.0428(6) Uani 1 d .
C2 C 0.6391(2) -0.0358(3) 0.12374(12) 0.0448(6) Uani 1 d .
C3 C 0.6421(2) -0.1408(3) 0.17067(14) 0.0582(7) Uani 1 d .
H3 H 0.6547 -0.2313 0.1597 0.070 Uiso 1 calc R
C4 C 0.6257(3) -0.1065(4) 0.23415(15) 0.0674(9) Uani 1 d .
H4 H 0.6280 -0.1744 0.2667 0.081 Uiso 1 calc R
C5 C 0.6058(3) 0.0287(4) 0.24969(15) 0.0676(9) Uani 1 d .
H5 H 0.5946 0.0497 0.2926 0.081 Uiso 1 calc R
C6 C 0.6023(2) 0.1323(3) 0.20334(13) 0.0570(7) Uani 1 d .
H6 H 0.5883 0.2225 0.2142 0.068 Uiso 1 calc R
C7 C 0.6201(2) 0.0985(3) 0.13978(12) 0.0437(6) Uani 1 d .
C8 C 0.6216(2) 0.1937(3) 0.08119(11) 0.0426(6) Uani 1 d .
H8 H 0.5370 0.2208 0.0611 0.051 Uiso 1 calc R
C9 C 0.6617(2) 0.1013(3) 0.02954(11) 0.0395(6) Uani 1 d .
C10 C 0.6962(2) 0.1443(2) -0.02637(11) 0.0388(6) Uani 1 d .
C11 C 0.7478(2) 0.0535(3) -0.07189(13) 0.0465(6) Uani 1 d .
C12 C 0.8425(3) -0.0366(3) -0.04732(18) 0.0672(9) Uani 1 d .
H12 H 0.8744 -0.0455 -0.0006 0.081 Uiso 1 calc R
C13 C 0.8902(4) -0.1139(4) -0.0925(3) 0.0954(14) Uani 1 d .
H13 H 0.9532 -0.1755 -0.0759 0.115 Uiso 1 calc R
C14 C 0.8445(5) -0.0998(4) -0.1620(3) 0.1049(16) Uani 1 d .
H14 H 0.8778 -0.1506 -0.1919 0.126 Uiso 1 calc R
C15 C 0.7515(4) -0.0121(4) -0.1863(2) 0.0902(12) Uani 1 d .
H15 H 0.7199 -0.0039 -0.2331 0.108 Uiso 1 calc R
C16 C 0.7032(3) 0.0652(3) -0.14209(15) 0.0651(8) Uani 1 d .
H16 H 0.6400 0.1261 -0.1595 0.078 Uiso 1 calc R
C17 C 0.6906(2) 0.2925(3) -0.04522(11) 0.0422(6) Uani 1 d .
C18 C 0.5821(2) 0.3657(3) -0.05455(12) 0.0487(7) Uani 1 d .
H18 H 0.5116 0.3217 -0.0498 0.058 Uiso 1 calc R
C19 C 0.5782(3) 0.5036(3) -0.07085(14) 0.0600(8) Uani 1 d .
H19 H 0.5048 0.5513 -0.0779 0.072 Uiso 1 calc R
C20 C 0.6825(4) 0.5701(3) -0.07659(14) 0.0669(9) Uani 1 d .
H20 H 0.6804 0.6635 -0.0856 0.080 Uiso 1 calc R
C21 C 0.7898(3) 0.4991(3) -0.06903(15) 0.0661(9) Uani 1 d .
H21 H 0.8599 0.5441 -0.0738 0.079 Uiso 1 calc R
C22 C 0.7938(3) 0.3590(3) -0.05420(13) 0.0551(7) Uani 1 d .
H22 H 0.8660 0.3105 -0.0504 0.066 Uiso 1 calc R
C23 C 0.8136(2) 0.2946(3) 0.13028(16) 0.0595(8) Uani 1 d .
H23A H 0.8491 0.2429 0.0989 0.071 Uiso 1 calc R
H23B H 0.8241 0.2423 0.1721 0.071 Uiso 1 calc R
C24 C 0.8781(2) 0.4323(3) 0.14543(13) 0.0497(7) Uani 1 d .
C25 C 0.9858(3) 0.4392(3) 0.19427(14) 0.0601(8) Uani 1 d .
H25 H 1.0145 0.3618 0.2199 0.072 Uiso 1 calc R
C26 C 1.0526(3) 0.5588(4) 0.20609(17) 0.0747(10) Uani 1 d .
H26 H 1.1259 0.5614 0.2392 0.090 Uiso 1 calc R
C27 C 1.0100(3) 0.6755(4) 0.1684(2) 0.0807(11) Uani 1 d .
H27 H 1.0546 0.7565 0.1750 0.097 Uiso 1 calc R
C28 C 0.8995(3) 0.6676(4) 0.12077(17) 0.0744(9) Uani 1 d .
H28 H 0.8680 0.7451 0.0960 0.089 Uiso 1 calc R
C29 C 0.8355(3) 0.5471(3) 0.10950(16) 0.0636(8) Uani 1 d .
H29 H 0.7618 0.5439 0.0768 0.076 Uiso 1 calc R

loop_
_atom_site_aniso_label
_atom_site_aniso_U_11
_atom_site_aniso_U_22
_atom_site_aniso_U_33
_atom_site_aniso_U_23
_atom_site_aniso_U_13
_atom_site_aniso_U_12
O1 0.0666(12) 0.0384(10) 0.0631(11) -0.0078(9) 0.0194(9) -0.0030(10)
O2 0.0474(9) 0.0450(11) 0.0540(10) -0.0029(9) 0.0054(8) 0.0048(9)
C1 0.0414(13) 0.0416(15) 0.0447(14) -0.0022(12) 0.0091(10) 0.0006(13)
C2 0.0413(13) 0.0460(15) 0.0470(14) 0.0021(12) 0.0103(11) -0.0015(13)
C3 0.0592(16) 0.0561(18) 0.0585(17) 0.0099(15) 0.0125(13) -0.0045(16)
C4 0.0687(19) 0.079(2) 0.0552(18) 0.0182(18) 0.0164(15) -0.0075(19)
C5 0.0644(18) 0.094(3) 0.0465(16) 0.0074(18) 0.0173(14) 0.000(2)
C6 0.0595(16) 0.067(2) 0.0463(15) -0.0027(15) 0.0161(12) 0.0027(16)
C7 0.0415(13) 0.0486(15) 0.0404(13) 0.0011(12) 0.0090(10) 0.0016(13)
C8 0.0435(13) 0.0389(14) 0.0435(14) -0.0059(11) 0.0067(11) 0.0013(12)
C9 0.0399(12) 0.0382(14) 0.0399(13) -0.0025(11) 0.0088(10) 0.0025(12)
C10 0.0343(11) 0.0384(13) 0.0430(13) -0.0048(11) 0.0079(10) 0.0035(12)
C11 0.0437(13) 0.0409(14) 0.0593(16) -0.0042(13) 0.0210(12) 0.0001(13)
C12 0.0557(17) 0.0590(19) 0.095(2) 0.0032(18) 0.0345(17) 0.0100(17)
C13 0.085(3) 0.062(2) 0.163(4) -0.001(3) 0.076(3) 0.021(2)
C14 0.119(3) 0.073(3) 0.154(4) -0.046(3) 0.096(3) -0.009(3)
C15 0.108(3) 0.095(3) 0.082(2) -0.039(2) 0.052(2) -0.008(3)
C16 0.0663(18) 0.073(2) 0.0599(18) -0.0155(16) 0.0225(15) 0.0031(18)
C17 0.0543(14) 0.0387(14) 0.0373(13) -0.0021(11) 0.0182(11) 0.0022(13)
C18 0.0580(15) 0.0468(16) 0.0446(14) 0.0001(13) 0.0189(12) 0.0082(14)
C19 0.085(2) 0.0497(17) 0.0508(16) 0.0047(14) 0.0271(15) 0.0193(18)
C20 0.118(3) 0.0387(16) 0.0503(17) 0.0020(14) 0.0324(18) 0.007(2)
C21 0.087(2) 0.0526(18) 0.067(2) -0.0028(16) 0.0358(17) -0.0183(19)
C22 0.0596(16) 0.0537(17) 0.0597(16) -0.0009(15) 0.0294(14) 0.0013(16)
C23 0.0504(15) 0.0455(17) 0.079(2) 0.0014(16) 0.0088(14) 0.0050(15)
C24 0.0480(14) 0.0568(18) 0.0453(15) -0.0074(13) 0.0129(12) -0.0021(14)
C25 0.0554(16) 0.065(2) 0.0561(17) -0.0075(15) 0.0068(13) 0.0012(16)
C26 0.0487(16) 0.091(3) 0.081(2) -0.034(2) 0.0101(15) -0.0119(19)
C27 0.081(2) 0.063(2) 0.111(3) -0.030(2) 0.048(2) -0.026(2)
C28 0.085(2) 0.056(2) 0.085(2) 0.0069(19) 0.0273(19) 0.006(2)
C29 0.0638(18) 0.0576(19) 0.0656(19) -0.0016(16) 0.0083(14) -0.0030(17)

loop_
_atom_type_symbol
_atom_type_description
_atom_type_scat_dispersion_real
_atom_type_scat_dispersion_imag
_atom_type_scat_source
C C 0.0033 0.0016 'International Tables Vol C Tables 4.2.6.8 and 6.1.1.4'
H H 0.0000 0.0000 'International Tables Vol C Tables 4.2.6.8 and 6.1.1.4'
O O 0.0106 0.0060 'International Tables Vol C Tables 4.2.6.8 and 6.1.1.4'

loop_
_geom_angle_atom_site_label_1
_geom_angle_atom_site_label_2
_geom_angle_atom_site_label_3
_geom_angle
C23 O2 C8 114.2(2)
O1 C1 C2 125.1(2)
O1 C1 C9 128.2(2)
C2 C1 C9 106.6(2)
C3 C2 C1 129.2(2)
C7 C2 C1 109.5(2)
C7 C2 C3 121.3(2)
C2 C3 H3 121.1
C4 C3 C2 117.9(3)
C4 C3 H3 121.1
C3 C4 H4 119.8
C3 C4 C5 120.5(3)
C5 C4 H4 119.8
C4 C5 H5 119.1
C6 C5 C4 121.7(3)
C6 C5 H5 119.1
C5 C6 H6 121.0
C5 C6 C7 118.0(3)
C7 C6 H6 121.0
C2 C7 C6 120.7(3)
C2 C7 C8 111.6(2)
C6 C7 C8 127.7(2)
O2 C8 C7 113.33(19)
O2 C8 H8 107.2
O2 C8 C9 117.74(19)
C7 C8 H8 107.2
C7 C8 C9 103.5(2)
C9 C8 H8 107.2
C1 C9 C8 107.16(19)
C10 C9 C1 127.2(2)
C10 C9 C8 125.6(2)
C9 C10 C11 124.5(2)
C9 C10 C17 120.8(2)
C17 C10 C11 114.6(2)
C12 C11 C10 122.7(3)
C12 C11 C16 118.5(3)
C16 C11 C10 118.8(2)
C11 C12 H12 120.1
C11 C12 C13 119.9(3)
C13 C12 H12 120.1
C12 C13 H13 119.8
C14 C13 C12 120.4(4)
C14 C13 H13 119.8
C13 C14 H14 120.0
C15 C14 C13 120.0(3)
C15 C14 H14 120.0
C14 C15 H15 119.9
C14 C15 C16 120.3(4)
C16 C15 H15 119.9
C11 C16 H16 119.5
C15 C16 C11 121.0(3)
C15 C16 H16 119.5
C18 C17 C10 121.0(2)
C22 C17 C10 120.2(2)
C22 C17 C18 118.8(2)
C17 C18 H18 119.7
C19 C18 C17 120.6(3)
C19 C18 H18 119.7
C18 C19 H19 120.0
C20 C19 C18 120.0(3)
C20 C19 H19 120.0
C19 C20 H20 119.9
C21 C20 C19 120.3(3)
C21 C20 H20 119.9
C20 C21 H21 120.0
C20 C21 C22 120.0(3)
C22 C21 H21 120.0
C17 C22 C21 120.2(3)
C17 C22 H22 119.9
C21 C22 H22 119.9
O2 C23 H23A 109.8
O2 C23 H23B 109.8
O2 C23 C24 109.5(2)
H23A C23 H23B 108.2
C24 C23 H23A 109.8
C24 C23 H23B 109.8
C25 C24 C23 119.1(3)
C29 C24 C23 122.0(2)
C29 C24 C25 118.8(3)
C24 C25 H25 119.4
C24 C25 C26 121.3(3)
C26 C25 H25 119.4
C25 C26 H26 120.1
C25 C26 C27 119.8(3)
C27 C26 H26 120.1
C26 C27 H27 121.0
C28 C27 C26 118.1(3)
C28 C27 H27 121.0
C27 C28 H28 119.5
C29 C28 C27 121.0(3)
C29 C28 H28 119.5
C24 C29 C28 121.0(3)
C24 C29 H29 119.5
C28 C29 H29 119.5

loop_
_geom_bond_atom_site_label_1
_geom_bond_atom_site_label_2
_geom_bond_distance
O1 C1 1.218(3)
O2 C8 1.425(3)
O2 C23 1.396(3)
C1 C2 1.488(3)
C1 C9 1.496(3)
C2 C3 1.393(4)
C2 C7 1.380(4)
C3 H3 0.9300
C3 C4 1.382(4)
C4 H4 0.9300
C4 C5 1.388(5)
C5 H5 0.9300
C5 C6 1.373(4)
C6 H6 0.9300
C6 C7 1.389(3)
C7 C8 1.510(3)
C8 H8 0.9800
C8 C9 1.529(3)
C9 C10 1.350(3)
C10 C11 1.494(3)
C10 C17 1.494(3)
C11 C12 1.381(4)
C11 C16 1.392(4)
C12 H12 0.9300
C12 C13 1.391(5)
C13 H13 0.9300
C13 C14 1.380(6)
C14 H14 0.9300
C14 C15 1.353(6)
C15 H15 0.9300
C15 C16 1.380(4)
C16 H16 0.9300
C17 C18 1.391(3)
C17 C22 1.384(3)
C18 H18 0.9300
C18 C19 1.384(4)
C19 H19 0.9300
C19 C20 1.375(4)
C20 H20 0.9300
C20 C21 1.372(4)
C21 H21 0.9300
C21 C22 1.399(4)
C22 H22 0.9300
C23 H23A 0.9700
C23 H23B 0.9700
C23 C24 1.524(4)
C24 C25 1.370(4)
C24 C29 1.359(4)
C25 H25 0.9300
C25 C26 1.379(4)
C26 H26 0.9300
C26 C27 1.391(5)
C27 H27 0.9300
C27 C28 1.381(5)
C28 H28 0.9300
C28 C29 1.370(4)
C29 H29 0.9300

loop_
_geom_torsion_atom_site_label_1
_geom_torsion_atom_site_label_2
_geom_torsion_atom_site_label_3
_geom_torsion_atom_site_label_4
_geom_torsion
O1 C1 C2 C3 11.2(4)
O1 C1 C2 C7 -169.2(3)
O1 C1 C9 C8 164.6(3)
O1 C1 C9 C10 -15.4(4)
O2 C8 C9 C1 137.8(2)
O2 C8 C9 C10 -42.2(3)
O2 C23 C24 C25 156.6(2)
O2 C23 C24 C29 -27.0(4)
C1 C2 C3 C4 179.4(2)
C1 C2 C7 C6 179.8(2)
C1 C2 C7 C8 -0.1(3)
C1 C9 C10 C11 -7.0(4)
C1 C9 C10 C17 176.1(2)
C2 C1 C9 C8 -12.2(3)
C2 C1 C9 C10 167.8(2)
C2 C3 C4 C5 0.6(4)
C2 C7 C8 O2 -136.1(2)
C2 C7 C8 C9 -7.4(3)
C3 C2 C7 C6 -0.6(4)
C3 C2 C7 C8 179.6(2)
C3 C4 C5 C6 -0.3(5)
C4 C5 C6 C7 -0.4(4)
C5 C6 C7 C2 0.9(4)
C5 C6 C7 C8 -179.3(2)
C6 C7 C8 O2 44.1(3)
C6 C7 C8 C9 172.8(2)
C7 C2 C3 C4 -0.2(4)
C7 C8 C9 C1 11.8(2)
C7 C8 C9 C10 -168.2(2)
C8 O2 C23 C24 176.0(2)
C8 C9 C10 C11 173.0(2)
C8 C9 C10 C17 -3.8(4)
C9 C1 C2 C3 -171.8(2)
C9 C1 C2 C7 7.8(3)
C9 C10 C11 C12 -49.6(4)
C9 C10 C11 C16 134.0(3)
C9 C10 C17 C18 -55.9(3)
C9 C10 C17 C22 124.6(3)
C10 C11 C12 C13 -177.1(3)
C10 C11 C16 C15 177.2(3)
C10 C17 C18 C19 178.9(2)
C10 C17 C22 C21 -177.3(2)
C11 C10 C17 C18 127.0(2)
C11 C10 C17 C22 -52.5(3)
C11 C12 C13 C14 0.9(5)
C12 C11 C16 C15 0.7(5)
C12 C13 C14 C15 -1.2(6)
C13 C14 C15 C16 1.1(6)
C14 C15 C16 C11 -0.9(5)
C16 C11 C12 C13 -0.7(4)
C17 C10 C11 C12 127.4(3)
C17 C10 C11 C16 -49.0(3)
C17 C18 C19 C20 -1.3(4)
C18 C17 C22 C21 3.2(4)
C18 C19 C20 C21 2.7(4)
C19 C20 C21 C22 -1.2(4)
C20 C21 C22 C17 -1.8(4)
C22 C17 C18 C19 -1.6(4)
C23 O2 C8 C7 63.1(3)
C23 O2 C8 C9 -57.9(3)
C23 C24 C25 C26 174.8(3)
C23 C24 C29 C28 -175.4(3)
C24 C25 C26 C27 0.6(4)
C25 C24 C29 C28 1.1(4)
C25 C26 C27 C28 1.3(5)
C26 C27 C28 C29 -2.0(5)
C27 C28 C29 C24 0.8(5)
C29 C24 C25 C26 -1.8(4)
